data_7218223
loop_
_publ_author_name
'Pfeiffer, Constance R.'
'Fowler, Drew A.'
'Teat, Simon'
'Atwood, Jerry L.'

_publ_section_title
;
 Cocrystallization of pyrogallol[4]arenes with 1-(2-pyridylazo)-2-naphthol
;
_journal_issue 47
_journal_name_full CrystEngComm
_journal_page_first 10760
_journal_paper_doi 10.1039/C4CE01768D
_journal_volume 16
_journal_year 2014
_chemical_formula_moiety 'C40 H48 O12, C15 H11 O1 N3, C2 H3 N1, 2(H2 O1)'
_chemical_formula_sum 'C57 H66 N4 O15'
_chemical_formula_weight 1047.14
_chemical_name_common 'C-propylpyrogallol[4]arene with 1-(2-pyridylazo)-2-napthol'
_space_group_IT_number 14
_symmetry_cell_setting monoclinic
_symmetry_Int_Tables_number 14
_symmetry_space_group_name_Hall '-P 2ybc'
_symmetry_space_group_name_H-M 'P 1 21/c 1'
_atom_sites_solution_hydrogens geom
_atom_sites_solution_primary direct
_atom_sites_solution_secondary difmap
_audit_creation_method SHELXL-97
_cell_angle_alpha 90.00
_cell_angle_beta 106.8730(10)
_cell_angle_gamma 90.00
_cell_formula_units_Z 4
_cell_length_a 18.733(2)
_cell_length_b 12.8486(13)
_cell_length_c 22.432(2)
_cell_measurement_reflns_used 9937
_cell_measurement_temperature 173(2)
_cell_measurement_theta_max 24.9
_cell_measurement_theta_min 2.3
_cell_volume 5166.8(9)
_computing_cell_refinement 'APEX2 (Bruker AXS, 2008)'
_computing_data_collection 'APEX2 (Bruker AXS, 2008)'
_computing_data_reduction 'APEX2 (Bruker AXS, 2008)'
_computing_molecular_graphics 'X-SEED, Barbour, 2001'
_computing_publication_material 'CIFTAB (Sheldrick, 2013)'
_computing_structure_refinement 'SHELXL-1997 (Sheldrick, 1997)'
_computing_structure_solution 'SHELXS-1997 (Sheldrick, 1997)'
_diffrn_ambient_temperature 173(2)
_diffrn_measured_fraction_theta_full 0.991
_diffrn_measured_fraction_theta_max 0.991
_diffrn_measurement_device_type 'Bruker APEXII CCD area detector'
_diffrn_measurement_method 'omega scans'
_diffrn_radiation_monochromator graphite
_diffrn_radiation_type MoK\a
_diffrn_radiation_wavelength 0.71073
_diffrn_reflns_av_R_equivalents 0.0523
_diffrn_reflns_av_sigmaI/netI 0.0640
_diffrn_reflns_limit_h_max 23
_diffrn_reflns_limit_h_min -21
_diffrn_reflns_limit_k_max 16
_diffrn_reflns_limit_k_min -16
_diffrn_reflns_limit_l_max 28
_diffrn_reflns_limit_l_min -29
_diffrn_reflns_number 42953
_diffrn_reflns_theta_full 27.39
_diffrn_reflns_theta_max 27.39
_diffrn_reflns_theta_min 1.85
_diffrn_source 'fine-focus sealed tube'
_diffrn_standards_decay_% 0.0
_exptl_absorpt_coefficient_mu 0.098
_exptl_absorpt_correction_T_max 0.99
_exptl_absorpt_correction_T_min 0.91
_exptl_absorpt_correction_type multi-scan
_exptl_absorpt_process_details
;
 Data were corrected for decay and absorption using the program SADABS 
 (Sheldrick, G. M. (2003). SADABS. Version 2.10. University of
 G\"ottingen, Germany).
;
_exptl_crystal_colour orange
_exptl_crystal_density_diffrn 1.346
_exptl_crystal_density_method 'not measured'
_exptl_crystal_description plate
_exptl_crystal_F_000 2224
_exptl_crystal_size_max 0.2
_exptl_crystal_size_mid 0.18
_exptl_crystal_size_min 0.01
_refine_diff_density_max 0.856
_refine_diff_density_min -0.684
_refine_diff_density_rms 0.068
_refine_ls_extinction_method none
_refine_ls_goodness_of_fit_ref 1.031
_refine_ls_hydrogen_treatment constr
_refine_ls_matrix_type full
_refine_ls_number_parameters 700
_refine_ls_number_reflns 11637
_refine_ls_number_restraints 0
_refine_ls_restrained_S_all 1.031
_refine_ls_R_factor_all 0.1318
_refine_ls_R_factor_gt 0.0599
_refine_ls_shift/su_max 0.000
_refine_ls_shift/su_mean 0.000
_refine_ls_structure_factor_coef Fsqd
_refine_ls_weighting_details 'calc w=1/[\s^2^(Fo^2^)+(0.0721P)^2^+6.7547P] where P=(Fo^2^+2Fc^2^)/3'
_refine_ls_weighting_scheme calc
_refine_ls_wR_factor_gt 0.1468
_refine_ls_wR_factor_ref 0.1890
_reflns_number_gt 6500
_reflns_number_total 11637
_reflns_threshold_expression >2sigma(I)
_cod_data_source_file c4ce01768d1.cif
_cod_data_source_block 2cp82a2
_cod_depositor_comments 'Adding full bibliography for 7218212--7218223.cif.'
_cod_original_cell_volume 5166.7(9)
_cod_original_sg_symbol_H-M 'P 21/c'
_cod_database_code 7218223

loop_
_symmetry_equiv_pos_as_xyz
'x, y, z'
'-x, y+1/2, -z+1/2'
'-x, -y, -z'
'x, -y-1/2, z-1/2'

loop_
_atom_site_label
_atom_site_type_symbol
_atom_site_fract_x
_atom_site_fract_y
_atom_site_fract_z
_atom_site_U_iso_or_equiv
_atom_site_adp_type
_atom_site_occupancy
_atom_site_symmetry_multiplicity
_atom_site_calc_flag
_atom_site_refinement_flags
O7 O 0.30586(12) 0.29914(15) 0.43949(9) 0.0276(5) Uani 1 1 d .
H7 H 0.3335 0.3002 0.4170 0.033 Uiso 1 1 calc R
O4 O 0.41229(11) 0.26316(17) 0.77267(8) 0.0274(5) Uani 1 1 d .
H4 H 0.4554 0.2732 0.7724 0.033 Uiso 1 1 calc R
O3 O 0.39527(12) 0.13404(16) 0.86811(8) 0.0248(5) Uani 1 1 d .
H3 H 0.4063 0.1826 0.8487 0.030 Uiso 1 1 calc R
O9 O 0.30616(12) -0.06596(16) 0.38879(9) 0.0302(5) Uani 1 1 d .
H9 H 0.2685 -0.0859 0.3609 0.036 Uiso 1 1 d .
O12 O 0.43302(11) -0.24112(17) 0.70380(9) 0.0304(5) Uani 1 1 d .
H12 H 0.4155 -0.2410 0.7333 0.037 Uiso 1 1 calc R
O1 O 0.39015(13) -0.22964(16) 0.82322(10) 0.0345(5) Uani 1 1 d .
H1 H 0.4240 -0.2274 0.8559 0.041 Uiso 1 1 calc R
O5 O 0.46005(11) 0.34699(18) 0.67808(9) 0.0312(5) Uani 1 1 d .
H5 H 0.4660 0.3742 0.6468 0.037 Uiso 1 1 calc R
O8 O 0.34754(12) 0.14709(17) 0.37431(9) 0.0305(5) Uani 1 1 d .
H8 H 0.3330 0.1151 0.3413 0.037 Uiso 1 1 d .
O10 O 0.38089(14) -0.1769(2) 0.49102(10) 0.0414(6) Uani 1 1 d .
H10 H 0.3489 -0.1583 0.4594 0.050 Uiso 1 1 calc R
O6 O 0.37265(12) 0.35136(17) 0.56094(9) 0.0308(5) Uani 1 1 d .
H6 H 0.3459 0.3395 0.5256 0.037 Uiso 1 1 calc R
O2 O 0.44934(13) -0.06719(18) 0.89731(10) 0.0377(6) Uani 1 1 d .
H2 H 0.4720 -0.0136 0.9108 0.045 Uiso 1 1 calc R
O11 O 0.47524(12) -0.2231(2) 0.60131(11) 0.0402(6) Uani 1 1 d .
H11 H 0.4797 -0.2794 0.5855 0.048 Uiso 1 1 calc R
N1 N 0.32909(15) 0.5062(2) 0.75033(12) 0.0300(6) Uani 1 1 d .
O13 O 0.35380(15) 0.54881(18) 0.63259(10) 0.0408(6) Uani 1 1 d .
C4 C 0.30805(15) 0.0700(2) 0.77236(12) 0.0198(6) Uani 1 1 d .
C12 C 0.24780(16) 0.2251(2) 0.63967(12) 0.0203(6) Uani 1 1 d .
H13 H 0.1999 0.1978 0.6316 0.024 Uiso 1 1 calc R
C16 C 0.30582(16) 0.1175(2) 0.41308(12) 0.0233(6) Uani 1 1 d .
C21 C 0.22369(17) -0.1195(2) 0.47415(13) 0.0250(6) Uani 1 1 d .
H21 H 0.2327 -0.1625 0.4410 0.030 Uiso 1 1 calc R
C29 C 0.18638(16) 0.1675(2) 0.74200(13) 0.0245(6) Uani 1 1 d .
H29A H 0.1636 0.2335 0.7259 0.029 Uiso 1 1 calc R
H29B H 0.1671 0.1149 0.7104 0.029 Uiso 1 1 calc R
C8 C 0.36578(16) 0.2643(2) 0.71240(12) 0.0215(6) Uani 1 1 d .
C14 C 0.21908(16) 0.2657(2) 0.52323(12) 0.0217(6) Uani 1 1 d .
H14 H 0.2274 0.3313 0.5040 0.026 Uiso 1 1 calc R
C3 C 0.36534(16) 0.0538(2) 0.82741(12) 0.0208(6) Uani 1 1 d .
C13 C 0.29459(16) 0.2228(2) 0.70059(12) 0.0197(6) Uani 1 1 d .
C24 C 0.37833(17) -0.2142(2) 0.65011(13) 0.0254(6) Uani 1 1 d .
N2 N 0.39823(15) 0.5243(2) 0.75060(12) 0.0323(6) Uani 1 1 d .
H2A H 0.4081 0.5324 0.7158 0.039 Uiso 1 1 calc R
C32 C 0.13604(16) 0.2604(2) 0.51809(12) 0.0254(6) Uani 1 1 d .
H32A H 0.1243 0.1911 0.5297 0.030 Uiso 1 1 calc R
H32B H 0.1254 0.3092 0.5473 0.030 Uiso 1 1 calc R
C9 C 0.38907(16) 0.3066(2) 0.66445(13) 0.0230(6) Uani 1 1 d .
C18 C 0.24442(16) -0.0075(2) 0.46247(12) 0.0225(6) Uani 1 1 d .
C28 C 0.27984(16) -0.2077(2) 0.70640(13) 0.0239(6) Uani 1 1 d .
H28 H 0.3036 -0.2707 0.7278 0.029 Uiso 1 1 calc R
C1 C 0.36437(16) -0.1300(2) 0.80609(13) 0.0241(6) Uani 1 1 d .
C6 C 0.31025(16) -0.1166(2) 0.74961(12) 0.0223(6) Uani 1 1 d .
C10 C 0.34176(17) 0.3068(2) 0.60372(13) 0.0236(6) Uani 1 1 d .
C20 C 0.24261(16) 0.1777(2) 0.48678(12) 0.0213(6) Uani 1 1 d .
C27 C 0.27638(17) -0.1584(2) 0.53541(13) 0.0241(6) Uani 1 1 d .
C26 C 0.25490(17) -0.1682(2) 0.58997(13) 0.0235(6) Uani 1 1 d .
H26 H 0.2055 -0.1549 0.5880 0.028 Uiso 1 1 calc R
C15 C 0.28437(16) 0.1977(2) 0.44590(12) 0.0219(6) Uani 1 1 d .
C11 C 0.26998(16) 0.2666(2) 0.59032(12) 0.0215(6) Uani 1 1 d .
C5 C 0.28343(16) -0.0162(2) 0.73362(12) 0.0226(6) Uani 1 1 d .
H15 H 0.2476 -0.0060 0.6955 0.027 Uiso 1 1 calc R
C7 C 0.27105(16) 0.1757(2) 0.75446(12) 0.0205(6) Uani 1 1 d .
H16 H 0.2897 0.2219 0.7904 0.025 Uiso 1 1 calc R
C19 C 0.22499(16) 0.0747(2) 0.49477(12) 0.0218(6) Uani 1 1 d .
H19 H 0.1988 0.0601 0.5232 0.026 Uiso 1 1 calc R
C52 C 0.43773(16) 0.5289(2) 0.85909(12) 0.0230(6) Uani 1 1 d .
H52 H 0.3885 0.5202 0.8594 0.028 Uiso 1 1 calc R
C51 C 0.45570(18) 0.5307(2) 0.80576(14) 0.0280(7) Uani 1 1 d .
C17 C 0.28527(17) 0.0155(2) 0.42065(12) 0.0232(6) Uani 1 1 d .
C25 C 0.30410(17) -0.1972(2) 0.64712(13) 0.0232(6) Uani 1 1 d .
C2 C 0.39391(16) -0.0455(2) 0.84427(12) 0.0240(6) Uani 1 1 d .
C35 C 0.14090(18) -0.1301(3) 0.46923(14) 0.0338(8) Uani 1 1 d .
H35A H 0.1307 -0.2018 0.4776 0.041 Uiso 1 1 calc R
H35B H 0.1299 -0.0871 0.5010 0.041 Uiso 1 1 calc R
C22 C 0.35045(18) -0.1804(2) 0.54020(13) 0.0282(7) Uani 1 1 d .
C38 C 0.19603(17) -0.2208(2) 0.69508(13) 0.0282(7) Uani 1 1 d .
H38A H 0.1707 -0.1586 0.6750 0.034 Uiso 1 1 calc R
H38B H 0.1787 -0.2790 0.6671 0.034 Uiso 1 1 calc R
N3 N 0.52837(19) 0.5416(3) 0.80313(16) 0.0522(8) Uani 1 1 d .
C23 C 0.40155(18) -0.2064(2) 0.59680(14) 0.0295(7) Uani 1 1 d .
C49 C 0.19997(19) 0.4825(2) 0.69788(15) 0.0338(8) Uani 1 1 d .
C50 C 0.27583(19) 0.5069(2) 0.69610(14) 0.0319(7) Uani 1 1 d .
C44 C 0.1410(2) 0.4854(3) 0.64151(16) 0.0399(8) Uani 1 1 d .
C33 C 0.08642(18) 0.2851(3) 0.45310(14) 0.0385(8) Uani 1 1 d .
H33A H 0.0966 0.3555 0.4422 0.046 Uiso 1 1 calc R
H33B H 0.0986 0.2382 0.4236 0.046 Uiso 1 1 calc R
C30 C 0.16463(18) 0.1396(3) 0.80029(14) 0.0349(8) Uani 1 1 d .
H30A H 0.1906 0.0766 0.8183 0.042 Uiso 1 1 calc R
H30B H 0.1804 0.1950 0.8306 0.042 Uiso 1 1 calc R
C55 C 0.58439(19) 0.5522(3) 0.85929(16) 0.0356(8) Uani 1 1 d .
H55 H 0.6339 0.5587 0.8594 0.043 Uiso 1 1 calc R
C39 C 0.17545(19) -0.2396(3) 0.75511(15) 0.0385(8) Uani 1 1 d .
H39A H 0.2018 -0.3006 0.7759 0.046 Uiso 1 1 calc R
H39B H 0.1913 -0.1805 0.7827 0.046 Uiso 1 1 calc R
C42 C 0.2256(2) 0.5395(3) 0.58251(16) 0.0437(9) Uani 1 1 d .
H42 H 0.2324 0.5602 0.5448 0.052 Uiso 1 1 calc R
C41 C 0.2889(2) 0.5322(3) 0.63635(15) 0.0364(8) Uani 1 1 d .
C48 C 0.1836(2) 0.4553(3) 0.75290(16) 0.0397(8) Uani 1 1 d .
H48 H 0.2216 0.4537 0.7903 0.048 Uiso 1 1 calc R
C53 C 0.4928(2) 0.5402(3) 0.91219(16) 0.0444(9) Uani 1 1 d .
H53 H 0.4805 0.5393 0.9495 0.053 Uiso 1 1 calc R
C54 C 0.5667(2) 0.5530(3) 0.91475(16) 0.0397(8) Uani 1 1 d .
H54 H 0.6033 0.5618 0.9526 0.048 Uiso 1 1 calc R
C40 C 0.0927(2) -0.2555(4) 0.74310(17) 0.0563(11) Uani 1 1 d .
H40A H 0.0663 -0.1979 0.7194 0.084 Uiso 1 1 calc R
H40B H 0.0814 -0.2599 0.7821 0.084 Uiso 1 1 calc R
H40C H 0.0779 -0.3188 0.7201 0.084 Uiso 1 1 calc R
C45 C 0.0690(2) 0.4592(3) 0.64255(19) 0.0485(10) Uani 1 1 d .
H45 H 0.0301 0.4610 0.6057 0.058 Uiso 1 1 calc R
C43 C 0.1568(2) 0.5172(3) 0.58512(17) 0.0466(10) Uani 1 1 d .
H43 H 0.1173 0.5225 0.5488 0.056 Uiso 1 1 calc R
C34 C 0.0043(2) 0.2753(4) 0.44746(18) 0.0598(12) Uani 1 1 d .
H34A H -0.0070 0.2042 0.4542 0.090 Uiso 1 1 calc R
H34B H -0.0245 0.2966 0.4066 0.090 Uiso 1 1 calc R
H34C H -0.0076 0.3187 0.4780 0.090 Uiso 1 1 calc R
C31 C 0.0821(2) 0.1230(4) 0.78713(17) 0.0524(11) Uani 1 1 d .
H31A H 0.0560 0.1846 0.7685 0.079 Uiso 1 1 calc R
H31B H 0.0707 0.1085 0.8254 0.079 Uiso 1 1 calc R
H31C H 0.0667 0.0654 0.7591 0.079 Uiso 1 1 calc R
C47 C 0.1119(2) 0.4309(3) 0.75224(18) 0.0456(9) Uani 1 1 d .
H47 H 0.1018 0.4142 0.7893 0.055 Uiso 1 1 calc R
C46 C 0.0546(2) 0.4308(3) 0.6969(2) 0.0512(10) Uani 1 1 d .
H46 H 0.0067 0.4117 0.6966 0.061 Uiso 1 1 calc R
C36 C 0.0892(2) -0.0987(4) 0.40574(17) 0.0566(12) Uani 1 1 d .
H36A H 0.0982 -0.0264 0.3978 0.068 Uiso 1 1 calc R
H36B H 0.1007 -0.1406 0.3737 0.068 Uiso 1 1 calc R
C37 C 0.0073(3) -0.1126(6) 0.4016(2) 0.099(2) Uani 1 1 d .
H37A H -0.0028 -0.1850 0.4063 0.148 Uiso 1 1 calc R
H37B H -0.0231 -0.0884 0.3618 0.148 Uiso 1 1 calc R
H37C H -0.0041 -0.0733 0.4341 0.148 Uiso 1 1 calc R
O14 O 0.44610(15) 0.9331(2) 0.05011(14) 0.0607(8) Uani 1 1 d .
C57 C 0.1877(3) 0.5917(4) 0.41903(18) 0.0551(11) Uani 1 1 d .
C56 C 0.2660(3) 0.5903(4) 0.4235(2) 0.0730(14) Uani 1 1 d .
H56A H 0.2935 0.6257 0.4608 0.109 Uiso 1 1 calc R
H56B H 0.2738 0.6247 0.3880 0.109 Uiso 1 1 calc R
H56C H 0.2829 0.5195 0.4249 0.109 Uiso 1 1 calc R
N4 N 0.1271(3) 0.5931(4) 0.4170(2) 0.0878(14) Uani 1 1 d .
O15 O 0.5100(4) -0.2607(5) 0.4813(4) 0.207(3) Uani 1 1 d .

loop_
_atom_site_aniso_label
_atom_site_aniso_U_11
_atom_site_aniso_U_22
_atom_site_aniso_U_33
_atom_site_aniso_U_23
_atom_site_aniso_U_13
_atom_site_aniso_U_12
O7 0.0407(14) 0.0241(11) 0.0236(10) 0.0016(8) 0.0181(9) -0.0024(10)
O4 0.0228(11) 0.0392(13) 0.0202(9) 0.0001(9) 0.0065(8) -0.0051(10)
O3 0.0286(12) 0.0260(11) 0.0189(9) -0.0024(8) 0.0055(8) -0.0020(9)
O9 0.0395(13) 0.0280(12) 0.0258(10) -0.0073(9) 0.0138(9) -0.0025(10)
O12 0.0281(12) 0.0360(13) 0.0286(10) 0.0023(9) 0.0104(9) 0.0055(10)
O1 0.0368(14) 0.0252(12) 0.0356(12) 0.0051(9) 0.0014(10) 0.0050(10)
O5 0.0264(12) 0.0425(14) 0.0258(10) 0.0028(10) 0.0094(9) -0.0096(10)
O8 0.0425(14) 0.0323(12) 0.0238(10) -0.0006(9) 0.0207(10) -0.0045(10)
O10 0.0440(15) 0.0555(16) 0.0319(12) 0.0085(11) 0.0224(11) 0.0125(13)
O6 0.0356(13) 0.0389(13) 0.0212(10) 0.0004(9) 0.0135(9) -0.0073(10)
O2 0.0373(14) 0.0369(13) 0.0297(11) 0.0013(10) -0.0046(10) 0.0057(11)
O11 0.0298(13) 0.0515(16) 0.0437(14) 0.0024(12) 0.0177(11) 0.0108(11)
N1 0.0327(16) 0.0263(14) 0.0329(14) -0.0025(11) 0.0125(12) 0.0002(12)
O13 0.0568(17) 0.0330(14) 0.0341(12) -0.0012(10) 0.0157(11) -0.0042(12)
C4 0.0197(15) 0.0229(15) 0.0196(12) 0.0008(11) 0.0102(11) -0.0008(12)
C12 0.0226(15) 0.0188(14) 0.0210(13) -0.0015(11) 0.0085(11) -0.0001(12)
C16 0.0268(16) 0.0297(17) 0.0150(12) 0.0011(11) 0.0085(11) -0.0003(13)
C21 0.0300(17) 0.0257(16) 0.0220(14) -0.0031(12) 0.0116(12) -0.0033(13)
C29 0.0224(16) 0.0295(17) 0.0232(14) 0.0016(12) 0.0093(12) 0.0021(13)
C8 0.0251(16) 0.0206(15) 0.0198(13) -0.0022(11) 0.0079(11) 0.0004(12)
C14 0.0269(16) 0.0221(15) 0.0179(12) 0.0022(11) 0.0093(11) 0.0000(12)
C3 0.0213(15) 0.0249(15) 0.0171(12) -0.0034(11) 0.0071(11) -0.0023(12)
C13 0.0235(15) 0.0167(14) 0.0205(13) -0.0003(11) 0.0092(11) 0.0013(12)
C24 0.0279(17) 0.0213(15) 0.0265(14) 0.0016(12) 0.0070(12) 0.0014(13)
N2 0.0381(17) 0.0355(16) 0.0264(13) 0.0006(11) 0.0141(12) -0.0033(13)
C32 0.0272(17) 0.0285(16) 0.0211(13) -0.0002(12) 0.0080(12) 0.0018(13)
C9 0.0234(16) 0.0214(15) 0.0258(14) -0.0014(11) 0.0099(12) -0.0026(12)
C18 0.0220(15) 0.0260(16) 0.0179(13) -0.0011(11) 0.0034(11) -0.0037(12)
C28 0.0269(17) 0.0235(16) 0.0232(14) -0.0001(11) 0.0102(12) -0.0010(13)
C1 0.0244(16) 0.0224(15) 0.0271(14) 0.0058(12) 0.0098(12) 0.0032(12)
C6 0.0227(16) 0.0235(15) 0.0228(14) -0.0012(11) 0.0097(12) -0.0029(12)
C10 0.0294(17) 0.0206(15) 0.0241(14) -0.0002(11) 0.0133(12) 0.0000(13)
C20 0.0225(16) 0.0259(16) 0.0151(12) -0.0008(11) 0.0050(11) 0.0009(12)
C27 0.0311(17) 0.0179(15) 0.0249(14) -0.0015(11) 0.0107(12) -0.0032(13)
C26 0.0239(16) 0.0208(15) 0.0287(14) -0.0013(12) 0.0120(12) -0.0015(12)
C15 0.0255(16) 0.0234(15) 0.0166(12) 0.0019(11) 0.0059(11) -0.0012(12)
C11 0.0270(16) 0.0190(14) 0.0193(13) -0.0009(11) 0.0078(11) 0.0021(12)
C5 0.0233(16) 0.0265(16) 0.0185(13) 0.0005(11) 0.0066(11) -0.0027(12)
C7 0.0236(15) 0.0211(15) 0.0176(12) 0.0000(11) 0.0072(11) 0.0004(12)
C19 0.0222(15) 0.0271(16) 0.0172(12) 0.0017(11) 0.0075(11) 0.0001(12)
C52 0.0152(14) 0.0362(17) 0.0184(13) 0.0051(12) 0.0063(11) -0.0019(12)
C51 0.0311(18) 0.0227(16) 0.0313(15) 0.0020(12) 0.0109(13) 0.0016(13)
C17 0.0266(16) 0.0267(16) 0.0171(13) -0.0019(11) 0.0076(11) 0.0016(13)
C25 0.0287(17) 0.0189(15) 0.0238(14) -0.0015(11) 0.0106(12) -0.0028(12)
C2 0.0202(15) 0.0299(17) 0.0207(13) 0.0026(12) 0.0042(11) 0.0014(13)
C35 0.0341(19) 0.040(2) 0.0266(15) -0.0022(14) 0.0081(14) -0.0098(15)
C22 0.0335(18) 0.0287(17) 0.0269(15) -0.0007(12) 0.0160(13) 0.0008(14)
C38 0.0308(18) 0.0283(17) 0.0265(15) -0.0019(12) 0.0100(13) -0.0047(14)
N3 0.054(2) 0.046(2) 0.062(2) -0.0009(16) 0.0251(17) -0.0031(16)
C23 0.0287(18) 0.0287(17) 0.0350(16) -0.0015(13) 0.0154(14) 0.0028(14)
C49 0.0355(19) 0.0249(17) 0.0388(18) -0.0052(13) 0.0072(15) 0.0057(14)
C50 0.042(2) 0.0233(16) 0.0287(16) -0.0032(12) 0.0079(14) 0.0017(14)
C44 0.043(2) 0.0304(19) 0.0410(19) -0.0084(15) 0.0038(16) 0.0078(16)
C33 0.034(2) 0.052(2) 0.0284(16) 0.0063(15) 0.0061(14) 0.0059(17)
C30 0.0278(18) 0.053(2) 0.0280(15) 0.0027(15) 0.0140(13) 0.0022(16)
C55 0.0306(19) 0.0309(18) 0.0461(19) 0.0013(15) 0.0123(15) -0.0017(15)
C39 0.039(2) 0.047(2) 0.0328(17) -0.0013(15) 0.0159(15) -0.0116(17)
C42 0.060(3) 0.037(2) 0.0299(17) 0.0003(15) 0.0074(17) 0.0057(18)
C41 0.050(2) 0.0243(17) 0.0347(17) -0.0022(13) 0.0115(16) 0.0014(16)
C48 0.037(2) 0.040(2) 0.0405(19) -0.0024(15) 0.0094(16) 0.0003(16)
C53 0.041(2) 0.063(3) 0.0325(17) 0.0057(17) 0.0160(16) 0.0034(19)
C54 0.035(2) 0.043(2) 0.0381(18) 0.0008(16) 0.0064(15) -0.0003(16)
C40 0.044(2) 0.088(3) 0.042(2) 0.003(2) 0.0207(18) -0.014(2)
C45 0.034(2) 0.043(2) 0.059(2) -0.0121(18) -0.0009(18) 0.0087(17)
C43 0.056(3) 0.037(2) 0.0367(19) -0.0065(15) -0.0017(17) 0.0098(19)
C34 0.032(2) 0.096(4) 0.044(2) 0.015(2) -0.0010(17) 0.010(2)
C31 0.036(2) 0.087(3) 0.0391(19) 0.004(2) 0.0199(17) -0.011(2)
C47 0.042(2) 0.043(2) 0.054(2) -0.0049(18) 0.0163(18) 0.0004(18)
C46 0.036(2) 0.044(2) 0.071(3) -0.011(2) 0.014(2) 0.0021(18)
C36 0.041(2) 0.092(3) 0.0321(18) 0.005(2) 0.0032(16) -0.020(2)
C37 0.041(3) 0.184(7) 0.055(3) 0.030(3) -0.011(2) -0.030(3)
O14 0.0407(16) 0.0536(18) 0.085(2) 0.0090(15) 0.0139(15) 0.0015(14)
C57 0.065(3) 0.060(3) 0.041(2) -0.0079(19) 0.017(2) 0.003(2)
C56 0.079(4) 0.083(4) 0.068(3) -0.003(3) 0.038(3) 0.006(3)
N4 0.069(3) 0.107(4) 0.081(3) -0.021(3) 0.012(3) 0.002(3)
O15 0.185(6) 0.164(6) 0.318(10) -0.052(6) 0.146(7) -0.009(5)

loop_
_atom_type_symbol
_atom_type_description
_atom_type_scat_dispersion_real
_atom_type_scat_dispersion_imag
_atom_type_scat_source
C C 0.0033 0.0016 'International Tables Vol C Tables 4.2.6.8 and 6.1.1.4'
H H 0.0000 0.0000 'International Tables Vol C Tables 4.2.6.8 and 6.1.1.4'
O O 0.0106 0.0060 'International Tables Vol C Tables 4.2.6.8 and 6.1.1.4'
N N 0.0061 0.0033 'International Tables Vol C Tables 4.2.6.8 and 6.1.1.4'

loop_
_geom_angle_atom_site_label_1
_geom_angle_atom_site_label_2
_geom_angle_atom_site_label_3
_geom_angle
C15 O7 H7 109.5
C8 O4 H4 109.5
C3 O3 H3 109.5
C17 O9 H9 108.3
C24 O12 H12 109.5
C1 O1 H1 109.5
C9 O5 H5 109.5
C16 O8 H8 109.3
C22 O10 H10 109.5
C10 O6 H6 109.5
C2 O2 H2 109.5
C23 O11 H11 109.5
N2 N1 C50 118.7(3)
C3 C4 C5 117.4(3)
C3 C4 C7 122.6(2)
C5 C4 C7 119.9(2)
C13 C12 C11 122.6(3)
C13 C12 H13 118.7
C11 C12 H13 118.7
O8 C16 C17 124.3(3)
O8 C16 C15 115.6(3)
C17 C16 C15 120.0(3)
C27 C21 C35 114.4(2)
C27 C21 C18 109.4(2)
C35 C21 C18 111.9(3)
C27 C21 H21 106.9
C35 C21 H21 106.9
C18 C21 H21 106.9
C30 C29 C7 112.4(2)
C30 C29 H29A 109.1
C7 C29 H29A 109.1
C30 C29 H29B 109.1
C7 C29 H29B 109.1
H29A C29 H29B 107.9
O4 C8 C9 120.9(3)
O4 C8 C13 118.8(2)
C9 C8 C13 120.3(2)
C32 C14 C11 113.9(2)
C32 C14 C20 111.8(2)
C11 C14 C20 109.7(2)
C32 C14 H14 107.0
C11 C14 H14 107.0
C20 C14 H14 107.0
O3 C3 C2 116.9(2)
O3 C3 C4 122.2(3)
C2 C3 C4 120.8(3)
C8 C13 C12 118.4(2)
C8 C13 C7 118.9(2)
C12 C13 C7 122.7(3)
O12 C24 C23 115.5(3)
O12 C24 C25 124.1(3)
C23 C24 C25 120.4(3)
N1 N2 C51 121.6(2)
N1 N2 H2A 119.2
C51 N2 H2A 119.2
C33 C32 C14 112.9(2)
C33 C32 H32A 109.0
C14 C32 H32A 109.0
C33 C32 H32B 109.0
C14 C32 H32B 109.0
H32A C32 H32B 107.8
O5 C9 C8 118.5(2)
O5 C9 C10 121.1(2)
C8 C9 C10 120.4(3)
C19 C18 C17 117.7(3)
C19 C18 C21 120.5(2)
C17 C18 C21 121.8(3)
C6 C28 C38 111.6(2)
C6 C28 C25 109.6(2)
C38 C28 C25 114.6(2)
C6 C28 H28 106.9
C38 C28 H28 106.9
C25 C28 H28 106.9
O1 C1 C6 118.3(3)
O1 C1 C2 120.4(3)
C6 C1 C2 121.3(3)
C1 C6 C5 117.7(3)
C1 C6 C28 121.8(3)
C5 C6 C28 120.5(2)
O6 C10 C11 125.3(3)
O6 C10 C9 113.9(3)
C11 C10 C9 120.8(2)
C19 C20 C15 117.4(3)
C19 C20 C14 121.2(2)
C15 C20 C14 121.3(3)
C22 C27 C26 116.6(3)
C22 C27 C21 120.5(2)
C26 C27 C21 122.8(3)
C25 C26 C27 123.1(3)
C25 C26 H26 118.4
C27 C26 H26 118.4
O7 C15 C20 118.6(2)
O7 C15 C16 120.3(2)
C20 C15 C16 121.1(3)
C10 C11 C12 117.5(2)
C10 C11 C14 120.2(2)
C12 C11 C14 122.2(3)
C6 C5 C4 122.9(3)
C6 C5 H15 118.5
C4 C5 H15 118.5
C4 C7 C13 110.3(2)
C4 C7 C29 110.7(2)
C13 C7 C29 113.9(2)
C4 C7 H16 107.2
C13 C7 H16 107.2
C29 C7 H16 107.2
C20 C19 C18 123.4(3)
C20 C19 H19 118.3
C18 C19 H19 118.3
C51 C52 C53 117.8(3)
C51 C52 H52 121.1
C53 C52 H52 121.1
C52 C51 N3 123.1(3)
C52 C51 N2 117.8(3)
N3 C51 N2 119.0(3)
O9 C17 C16 121.3(2)
O9 C17 C18 118.4(3)
C16 C17 C18 120.3(3)
C24 C25 C26 118.1(3)
C24 C25 C28 119.3(3)
C26 C25 C28 122.6(3)
O2 C2 C3 124.1(3)
O2 C2 C1 116.3(3)
C3 C2 C1 119.6(3)
C36 C35 C21 113.6(3)
C36 C35 H35A 108.9
C21 C35 H35A 108.9
C36 C35 H35B 108.9
C21 C35 H35B 108.9
H35A C35 H35B 107.7
O10 C22 C27 124.5(3)
O10 C22 C23 113.7(3)
C27 C22 C23 121.8(3)
C39 C38 C28 112.5(2)
C39 C38 H38A 109.1
C28 C38 H38A 109.1
C39 C38 H38B 109.1
C28 C38 H38B 109.1
H38A C38 H38B 107.8
C51 N3 C55 117.6(3)
O11 C23 C24 119.0(3)
O11 C23 C22 121.1(3)
C24 C23 C22 119.9(3)
C48 C49 C44 118.6(3)
C48 C49 C50 122.6(3)
C44 C49 C50 118.7(3)
N1 C50 C49 116.7(3)
N1 C50 C41 123.8(3)
C49 C50 C41 119.5(3)
C45 C44 C49 119.0(3)
C45 C44 C43 121.9(3)
C49 C44 C43 119.0(4)
C34 C33 C32 112.8(3)
C34 C33 H33A 109.0
C32 C33 H33A 109.0
C34 C33 H33B 109.0
C32 C33 H33B 109.0
H33A C33 H33B 107.8
C31 C30 C29 112.4(3)
C31 C30 H30A 109.1
C29 C30 H30A 109.1
C31 C30 H30B 109.1
C29 C30 H30B 109.1
H30A C30 H30B 107.8
C54 C55 N3 120.1(3)
C54 C55 H55 119.9
N3 C55 H55 119.9
C40 C39 C38 112.0(3)
C40 C39 H39A 109.2
C38 C39 H39A 109.2
C40 C39 H39B 109.2
C38 C39 H39B 109.2
H39A C39 H39B 107.9
C43 C42 C41 121.5(3)
C43 C42 H42 119.2
C41 C42 H42 119.2
O13 C41 C42 120.8(3)
O13 C41 C50 121.3(3)
C42 C41 C50 117.9(3)
C47 C48 C49 120.7(3)
C47 C48 H48 119.6
C49 C48 H48 119.6
C52 C53 C54 123.7(3)
C52 C53 H53 118.1
C54 C53 H53 118.1
C55 C54 C53 117.6(3)
C55 C54 H54 121.2
C53 C54 H54 121.2
C39 C40 H40A 109.5
C39 C40 H40B 109.5
H40A C40 H40B 109.5
C39 C40 H40C 109.5
H40A C40 H40C 109.5
H40B C40 H40C 109.5
C46 C45 C44 121.3(4)
C46 C45 H45 119.4
C44 C45 H45 119.4
C42 C43 C44 123.1(3)
C42 C43 H43 118.5
C44 C43 H43 118.5
C33 C34 H34A 109.5
C33 C34 H34B 109.5
H34A C34 H34B 109.5
C33 C34 H34C 109.5
H34A C34 H34C 109.5
H34B C34 H34C 109.5
C30 C31 H31A 109.5
C30 C31 H31B 109.5
H31A C31 H31B 109.5
C30 C31 H31C 109.5
H31A C31 H31C 109.5
H31B C31 H31C 109.5
C48 C47 C46 120.6(4)
C48 C47 H47 119.7
C46 C47 H47 119.7
C45 C46 C47 119.7(4)
C45 C46 H46 120.2
C47 C46 H46 120.2
C37 C36 C35 112.4(3)
C37 C36 H36A 109.1
C35 C36 H36A 109.1
C37 C36 H36B 109.1
C35 C36 H36B 109.1
H36A C36 H36B 107.8
C36 C37 H37A 109.5
C36 C37 H37B 109.5
H37A C37 H37B 109.5
C36 C37 H37C 109.5
H37A C37 H37C 109.5
H37B C37 H37C 109.5
N4 C57 C56 178.4(5)
C57 C56 H56A 109.5
C57 C56 H56B 109.5
H56A C56 H56B 109.5
C57 C56 H56C 109.5
H56A C56 H56C 109.5
H56B C56 H56C 109.5

loop_
_geom_bond_atom_site_label_1
_geom_bond_atom_site_label_2
_geom_bond_distance
O7 C15 1.384(3)
O7 H7 0.8200
O4 C8 1.380(3)
O4 H4 0.8200
O3 C3 1.383(3)
O3 H3 0.8200
O9 C17 1.386(3)
O9 H9 0.8355
O12 C24 1.380(3)
O12 H12 0.8200
O1 C1 1.382(3)
O1 H1 0.8200
O5 C9 1.377(3)
O5 H5 0.8200
O8 C16 1.381(3)
O8 H8 0.8222
O10 C22 1.382(3)
O10 H10 0.8200
O6 C10 1.381(3)
O6 H6 0.8200
O2 C2 1.362(3)
O2 H2 0.8200
O11 C23 1.371(4)
O11 H11 0.8200
N1 N2 1.314(4)
N1 C50 1.331(4)
O13 C41 1.260(4)
C4 C3 1.397(4)
C4 C5 1.401(4)
C4 C7 1.525(4)
C12 C13 1.393(4)
C12 C11 1.396(4)
C12 H13 0.9300
C16 C17 1.390(4)
C16 C15 1.392(4)
C21 C27 1.525(4)
C21 C35 1.529(4)
C21 C18 1.533(4)
C21 H21 0.9800
C29 C30 1.521(4)
C29 C7 1.532(4)
C29 H29A 0.9700
C29 H29B 0.9700
C8 C9 1.384(4)
C8 C13 1.388(4)
C14 C32 1.527(4)
C14 C11 1.530(4)
C14 C20 1.532(4)
C14 H14 0.9800
C3 C2 1.393(4)
C13 C7 1.526(4)
C24 C23 1.390(4)
C24 C25 1.390(4)
N2 C51 1.387(4)
N2 H2A 0.8600
C32 C33 1.518(4)
C32 H32A 0.9700
C32 H32B 0.9700
C9 C10 1.393(4)
C18 C19 1.388(4)
C18 C17 1.403(4)
C28 C6 1.521(4)
C28 C38 1.525(4)
C28 C25 1.531(4)
C28 H28 0.9800
C1 C6 1.385(4)
C1 C2 1.395(4)
C6 C5 1.393(4)
C10 C11 1.390(4)
C20 C19 1.388(4)
C20 C15 1.391(4)
C27 C22 1.390(4)
C27 C26 1.401(4)
C26 C25 1.395(4)
C26 H26 0.9300
C5 H15 0.9300
C7 H16 0.9800
C19 H19 0.9300
C52 C51 1.334(4)
C52 C53 1.338(4)
C52 H52 0.9300
C51 N3 1.387(4)
C35 C36 1.526(5)
C35 H35A 0.9700
C35 H35B 0.9700
C22 C23 1.391(4)
C38 C39 1.524(4)
C38 H38A 0.9700
C38 H38B 0.9700
N3 C55 1.393(5)
C49 C48 1.400(5)
C49 C44 1.418(5)
C49 C50 1.467(5)
C50 C41 1.467(5)
C44 C45 1.395(5)
C44 C43 1.440(5)
C33 C34 1.511(5)
C33 H33A 0.9700
C33 H33B 0.9700
C30 C31 1.503(5)
C30 H30A 0.9700
C30 H30B 0.9700
C55 C54 1.377(5)
C55 H55 0.9300
C39 C40 1.508(5)
C39 H39A 0.9700
C39 H39B 0.9700
C42 C43 1.338(5)
C42 C41 1.430(5)
C42 H42 0.9300
C48 C47 1.374(5)
C48 H48 0.9300
C53 C54 1.379(5)
C53 H53 0.9300
C54 H54 0.9300
C40 H40A 0.9600
C40 H40B 0.9600
C40 H40C 0.9600
C45 C46 1.372(6)
C45 H45 0.9300
C43 H43 0.9300
C34 H34A 0.9600
C34 H34B 0.9600
C34 H34C 0.9600
C31 H31A 0.9600
C31 H31B 0.9600
C31 H31C 0.9600
C47 C46 1.386(5)
C47 H47 0.9300
C46 H46 0.9300
C36 C37 1.522(6)
C36 H36A 0.9700
C36 H36B 0.9700
C37 H37A 0.9600
C37 H37B 0.9600
C37 H37C 0.9600
C57 N4 1.122(6)
C57 C56 1.442(7)
C56 H56A 0.9600
C56 H56B 0.9600
C56 H56C 0.9600

loop_
_geom_torsion_atom_site_label_1
_geom_torsion_atom_site_label_2
_geom_torsion_atom_site_label_3
_geom_torsion_atom_site_label_4
_geom_torsion
C5 C4 C3 O3 178.1(2)
C7 C4 C3 O3 -3.5(4)
C5 C4 C3 C2 -3.2(4)
C7 C4 C3 C2 175.2(3)
O4 C8 C13 C12 179.4(3)
C9 C8 C13 C12 0.0(4)
O4 C8 C13 C7 -1.1(4)
C9 C8 C13 C7 179.4(3)
C11 C12 C13 C8 0.5(4)
C11 C12 C13 C7 -178.9(3)
C50 N1 N2 C51 176.2(3)
C11 C14 C32 C33 166.4(3)
C20 C14 C32 C33 -68.6(3)
O4 C8 C9 O5 0.5(4)
C13 C8 C9 O5 180.0(3)
O4 C8 C9 C10 179.7(3)
C13 C8 C9 C10 -0.8(4)
C27 C21 C18 C19 -76.5(3)
C35 C21 C18 C19 51.4(3)
C27 C21 C18 C17 101.6(3)
C35 C21 C18 C17 -130.5(3)
O1 C1 C6 C5 178.4(3)
C2 C1 C6 C5 -3.3(4)
O1 C1 C6 C28 -0.8(4)
C2 C1 C6 C28 177.5(3)
C38 C28 C6 C1 119.6(3)
C25 C28 C6 C1 -112.5(3)
C38 C28 C6 C5 -59.6(3)
C25 C28 C6 C5 68.3(3)
O5 C9 C10 O6 -0.7(4)
C8 C9 C10 O6 -179.9(3)
O5 C9 C10 C11 -179.5(3)
C8 C9 C10 C11 1.3(4)
C32 C14 C20 C19 -51.0(3)
C11 C14 C20 C19 76.3(3)
C32 C14 C20 C15 131.0(3)
C11 C14 C20 C15 -101.7(3)
C35 C21 C27 C22 162.2(3)
C18 C21 C27 C22 -71.3(3)
C35 C21 C27 C26 -21.4(4)
C18 C21 C27 C26 105.1(3)
C22 C27 C26 C25 0.9(4)
C21 C27 C26 C25 -175.7(3)
C19 C20 C15 O7 -176.8(2)
C14 C20 C15 O7 1.3(4)
C19 C20 C15 C16 1.7(4)
C14 C20 C15 C16 179.8(3)
O8 C16 C15 O7 -1.1(4)
C17 C16 C15 O7 178.8(3)
O8 C16 C15 C20 -179.6(2)
C17 C16 C15 C20 0.3(4)
O6 C10 C11 C12 -179.5(3)
C9 C10 C11 C12 -0.8(4)
O6 C10 C11 C14 2.4(4)
C9 C10 C11 C14 -179.0(3)
C13 C12 C11 C10 0.0(4)
C13 C12 C11 C14 178.0(3)
C32 C14 C11 C10 -157.4(3)
C20 C14 C11 C10 76.5(3)
C32 C14 C11 C12 24.6(4)
C20 C14 C11 C12 -101.6(3)
C1 C6 C5 C4 -0.9(4)
C28 C6 C5 C4 178.3(3)
C3 C4 C5 C6 4.1(4)
C7 C4 C5 C6 -174.4(3)
C3 C4 C7 C13 108.2(3)
C5 C4 C7 C13 -73.4(3)
C3 C4 C7 C29 -124.8(3)
C5 C4 C7 C29 53.6(3)
C8 C13 C7 C4 -74.9(3)
C12 C13 C7 C4 104.5(3)
C8 C13 C7 C29 159.9(3)
C12 C13 C7 C29 -20.7(4)
C30 C29 C7 C4 65.6(3)
C30 C29 C7 C13 -169.4(3)
C15 C20 C19 C18 -2.5(4)
C14 C20 C19 C18 179.4(3)
C17 C18 C19 C20 1.3(4)
C21 C18 C19 C20 179.4(3)
C53 C52 C51 N3 1.3(5)
C53 C52 C51 N2 -176.8(3)
N1 N2 C51 C52 -7.0(4)
N1 N2 C51 N3 174.8(3)
O8 C16 C17 O9 0.2(4)
C15 C16 C17 O9 -179.7(3)
O8 C16 C17 C18 178.3(3)
C15 C16 C17 C18 -1.6(4)
C19 C18 C17 O9 179.0(2)
C21 C18 C17 O9 0.9(4)
C19 C18 C17 C16 0.8(4)
C21 C18 C17 C16 -177.3(3)
O12 C24 C25 C26 178.7(3)
C23 C24 C25 C26 -2.5(4)
O12 C24 C25 C28 0.4(4)
C23 C24 C25 C28 179.2(3)
C27 C26 C25 C24 1.8(4)
C27 C26 C25 C28 -180.0(3)
C6 C28 C25 C24 71.7(3)
C38 C28 C25 C24 -162.0(3)
C6 C28 C25 C26 -106.5(3)
C38 C28 C25 C26 19.7(4)
O3 C3 C2 O2 -0.8(4)
C4 C3 C2 O2 -179.6(3)
O3 C3 C2 C1 178.0(2)
C4 C3 C2 C1 -0.8(4)
O1 C1 C2 O2 1.3(4)
C6 C1 C2 O2 -177.0(3)
O1 C1 C2 C3 -177.6(3)
C6 C1 C2 C3 4.1(4)
C27 C21 C35 C36 -175.5(3)
C18 C21 C35 C36 59.4(4)
C26 C27 C22 O10 178.6(3)
C21 C27 C22 O10 -4.8(5)
C26 C27 C22 C23 -2.9(4)
C21 C27 C22 C23 173.8(3)
C6 C28 C38 C39 -59.4(3)
C25 C28 C38 C39 175.4(3)
C52 C51 N3 C55 -0.7(5)
N2 C51 N3 C55 177.4(3)
O12 C24 C23 O11 -1.4(4)
C25 C24 C23 O11 179.7(3)
O12 C24 C23 C22 179.5(3)
C25 C24 C23 C22 0.6(5)
O10 C22 C23 O11 1.8(4)
C27 C22 C23 O11 -176.9(3)
O10 C22 C23 C24 -179.1(3)
C27 C22 C23 C24 2.2(5)
N2 N1 C50 C49 177.8(3)
N2 N1 C50 C41 -3.3(5)
C48 C49 C50 N1 -2.6(5)
C44 C49 C50 N1 178.1(3)
C48 C49 C50 C41 178.4(3)
C44 C49 C50 C41 -0.9(5)
C48 C49 C44 C45 -1.2(5)
C50 C49 C44 C45 178.1(3)
C48 C49 C44 C43 177.6(3)
C50 C49 C44 C43 -3.0(5)
C14 C32 C33 C34 177.5(3)
C7 C29 C30 C31 -175.4(3)
C51 N3 C55 C54 -0.9(5)
C28 C38 C39 C40 -178.3(3)
C43 C42 C41 O13 176.7(3)
C43 C42 C41 C50 -4.5(5)
N1 C50 C41 O13 4.5(5)
C49 C50 C41 O13 -176.6(3)
N1 C50 C41 C42 -174.3(3)
C49 C50 C41 C42 4.6(5)
C44 C49 C48 C47 0.7(5)
C50 C49 C48 C47 -178.7(3)
C51 C52 C53 C54 -0.3(6)
N3 C55 C54 C53 1.7(5)
C52 C53 C54 C55 -1.2(6)
C49 C44 C45 C46 0.0(5)
C43 C44 C45 C46 -178.8(3)
C41 C42 C43 C44 0.5(6)
C45 C44 C43 C42 -177.8(3)
C49 C44 C43 C42 3.4(5)
C49 C48 C47 C46 1.2(6)
C44 C45 C46 C47 1.8(6)
C48 C47 C46 C45 -2.4(6)
C21 C35 C36 C37 178.5(4)
